data_7129668
loop_
_publ_author_name
'Zhao, Yue'
'Yu, Congjun'
'Liang, Wenjing'
'Atodiresei, Iuliana L.'
'Patureau, Frederic W.'

_publ_section_title
;
 TEMPO-mediated late stage photochemical hydroxylation of biaryl sulfonium
 salts
;
_journal_name_full 'Chemical Communications'
_journal_paper_doi 10.1039/D1CC07057F
_journal_year 2022
_chemical_formula_sum 'C22 H23 N O3'
_chemical_formula_weight 349.41
_space_group_crystal_system monoclinic
_space_group_IT_number 14
_space_group_name_Hall '-P 2yn'
_space_group_name_H-M_alt 'P 1 21/n 1'
_atom_sites_solution_hydrogens geom
_audit_creation_method SHELXL-2018/3
_audit_update_record
;
2021-10-29 deposited with the CCDC.	2022-01-14 downloaded from the CCDC.
;
_cell_angle_alpha 90
_cell_angle_beta 105.943(2)
_cell_angle_gamma 90
_cell_formula_units_Z 4
_cell_length_a 8.2069(3)
_cell_length_b 26.8100(11)
_cell_length_c 8.7494(4)
_cell_measurement_reflns_used 5985
_cell_measurement_temperature 293(2)
_cell_measurement_theta_max 28.50
_cell_measurement_theta_min 2.54
_cell_volume 1851.06(13)
_computing_cell_refinement 'Bruker SAINT'
_computing_data_collection 'Bruker APEX3'
_computing_data_reduction 'Bruker SAINT'
_computing_structure_refinement 'SHELXL-2018/3 (Sheldrick, 2018)'
_computing_structure_solution 'SHELXT 2018/2 (Sheldrick, 2018)'
_diffrn_ambient_temperature 293(2)
_diffrn_measured_fraction_theta_full 1.000
_diffrn_measured_fraction_theta_max 0.996
_diffrn_measurement_device_type 'Bruker APEX-II CCD'
_diffrn_measurement_method '\f and \w scans'
_diffrn_radiation_type MoK\a
_diffrn_radiation_wavelength 0.71073
_diffrn_reflns_av_R_equivalents 0.0364
_diffrn_reflns_av_unetI/netI 0.0261
_diffrn_reflns_Laue_measured_fraction_full 1.000
_diffrn_reflns_Laue_measured_fraction_max 0.996
_diffrn_reflns_limit_h_max 10
_diffrn_reflns_limit_h_min -11
_diffrn_reflns_limit_k_max 38
_diffrn_reflns_limit_k_min -38
_diffrn_reflns_limit_l_max 12
_diffrn_reflns_limit_l_min -11
_diffrn_reflns_number 29640
_diffrn_reflns_point_group_measured_fraction_full 1.000
_diffrn_reflns_point_group_measured_fraction_max 0.996
_diffrn_reflns_theta_full 25.242
_diffrn_reflns_theta_max 30.700
_diffrn_reflns_theta_min 1.519
_exptl_absorpt_coefficient_mu 0.083
_exptl_absorpt_correction_T_max 0.761
_exptl_absorpt_correction_T_min 0.6788
_exptl_absorpt_correction_type multi-scan
_exptl_absorpt_process_details SADABS
_exptl_crystal_colour yellow
_exptl_crystal_density_diffrn 1.254
_exptl_crystal_description block
_exptl_crystal_F_000 744
_exptl_crystal_size_max 0.539
_exptl_crystal_size_mid 0.460
_exptl_crystal_size_min 0.153
_refine_diff_density_max 0.270
_refine_diff_density_min -0.198
_refine_diff_density_rms 0.035
_refine_ls_extinction_method none
_refine_ls_goodness_of_fit_ref 1.026
_refine_ls_hydrogen_treatment constr
_refine_ls_matrix_type full
_refine_ls_number_parameters 239
_refine_ls_number_reflns 5740
_refine_ls_number_restraints 0
_refine_ls_restrained_S_all 1.026
_refine_ls_R_factor_all 0.0820
_refine_ls_R_factor_gt 0.0507
_refine_ls_shift/su_max 0.000
_refine_ls_shift/su_mean 0.000
_refine_ls_structure_factor_coef Fsqd
_refine_ls_weighting_details 'w=1/[\s^2^(Fo^2^)+(0.0672P)^2^+0.3135P] where P=(Fo^2^+2Fc^2^)/3'
_refine_ls_weighting_scheme calc
_refine_ls_wR_factor_gt 0.1295
_refine_ls_wR_factor_ref 0.1491
_reflns_Friedel_coverage 0.000
_reflns_number_gt 3827
_reflns_number_total 5740
_reflns_threshold_expression 'I > 2\s(I)'
_cod_data_source_file d1cc07057f2.cif
_cod_data_source_block mo_ia0165_0m_a
_cod_original_sg_symbol_H-M 'P 21/n'
_cod_database_code 7129668
_shelx_shelxl_version_number 2018/3
_shelx_space_group_comment
;
The symmetry employed for this shelxl refinement is uniquely defined
by the following loop, which should always be used as a source of
symmetry information in preference to the above space-group names.
They are only intended as comments.
;

loop_
_space_group_symop_operation_xyz
'x, y, z'
'-x+1/2, y+1/2, -z+1/2'
'-x, -y, -z'
'x-1/2, -y-1/2, z-1/2'

loop_
_atom_site_label
_atom_site_type_symbol
_atom_site_fract_x
_atom_site_fract_y
_atom_site_fract_z
_atom_site_U_iso_or_equiv
_atom_site_adp_type
_atom_site_occupancy
_atom_site_site_symmetry_order
_atom_site_calc_flag
_atom_site_refinement_flags_posn
_atom_site_refinement_flags_adp
_atom_site_refinement_flags_occupancy
_atom_site_disorder_assembly
_atom_site_disorder_group
O1 O 0.59596(15) 0.37208(4) 0.94695(15) 0.0688(3) Uani 1 1 d . . . . .
N1 N 0.03166(13) 0.33851(4) 0.46465(13) 0.0412(2) Uani 1 1 d . . . . .
C1 C 0.56623(17) 0.41195(5) 0.88161(17) 0.0441(3) Uani 1 1 d . . . . .
O2 O 0.05187(11) 0.38938(3) 0.41686(11) 0.0439(2) Uani 1 1 d . . . . .
C2 C 0.42817(15) 0.42391(5) 0.73517(15) 0.0383(3) Uani 1 1 d . . . . .
O3 O -0.2564(2) 0.22178(6) 0.3362(3) 0.1184(7) Uani 1 1 d . . . . .
C3 C 0.30200(16) 0.39303(5) 0.64777(15) 0.0403(3) Uani 1 1 d . . . . .
H3 H 0.295846 0.359604 0.674094 0.048 Uiso 1 1 calc R U . . .
C4 C 0.18489(15) 0.41425(5) 0.51883(15) 0.0379(3) Uani 1 1 d . . . . .
C5 C 0.19497(17) 0.46423(5) 0.48060(16) 0.0439(3) Uani 1 1 d . . . . .
H5 H 0.114784 0.477581 0.393656 0.053 Uiso 1 1 calc R U . . .
C6 C 0.32262(18) 0.49446(5) 0.57002(17) 0.0462(3) Uani 1 1 d . . . . .
H6 H 0.329096 0.527862 0.543610 0.055 Uiso 1 1 calc R U . . .
C7 C 0.43963(15) 0.47418(5) 0.69860(15) 0.0389(3) Uani 1 1 d . . . . .
C8 C 0.58246(15) 0.49673(5) 0.82008(15) 0.0401(3) Uani 1 1 d . . . . .
C9 C 0.64111(19) 0.54510(6) 0.84099(18) 0.0503(3) Uani 1 1 d . . . . .
H9 H 0.592127 0.569869 0.768464 0.060 Uiso 1 1 calc R U . . .
C10 C 0.7754(2) 0.55604(6) 0.97315(19) 0.0550(4) Uani 1 1 d . . . . .
H10 H 0.815567 0.588595 0.989367 0.066 Uiso 1 1 calc R U . . .
C11 C 0.84930(19) 0.51969(6) 1.07979(19) 0.0553(4) Uani 1 1 d . . . . .
H11 H 0.939341 0.527895 1.166801 0.066 Uiso 1 1 calc R U . . .
C12 C 0.79191(18) 0.47094(6) 1.05986(18) 0.0512(3) Uani 1 1 d . . . . .
H12 H 0.841973 0.446245 1.132185 0.061 Uiso 1 1 calc R U . . .
C13 C 0.65831(16) 0.46011(5) 0.92957(16) 0.0419(3) Uani 1 1 d . . . . .
C14 C 0.06139(18) 0.30639(5) 0.33564(18) 0.0522(4) Uani 1 1 d . . . . .
C15 C 0.0240(2) 0.25274(6) 0.3768(3) 0.0735(5) Uani 1 1 d . . . . .
H15A H 0.026579 0.230954 0.288937 0.088 Uiso 1 1 calc R U . . .
H15B H 0.111687 0.241796 0.469456 0.088 Uiso 1 1 calc R U . . .
C16 C -0.1435(2) 0.24851(6) 0.4094(3) 0.0760(6) Uani 1 1 d . . . . .
C17 C -0.1607(2) 0.28227(7) 0.5399(2) 0.0720(5) Uani 1 1 d . . . . .
H17A H -0.078035 0.272913 0.638118 0.086 Uiso 1 1 calc R U . . .
H17B H -0.272650 0.278312 0.555129 0.086 Uiso 1 1 calc R U . . .
C18 C -0.13387(18) 0.33713(6) 0.50238(18) 0.0500(3) Uani 1 1 d . . . . .
C19 C 0.2496(2) 0.31073(8) 0.3463(3) 0.0760(6) Uani 1 1 d . . . . .
H19A H 0.277960 0.287272 0.274724 0.114 Uiso 1 1 calc R U . . .
H19B H 0.315305 0.303706 0.452967 0.114 Uiso 1 1 calc R U . . .
H19C H 0.273788 0.343934 0.317743 0.114 Uiso 1 1 calc R U . . .
C20 C -0.0410(2) 0.31945(7) 0.1667(2) 0.0699(5) Uani 1 1 d . . . . .
H20A H 0.000416 0.300484 0.092118 0.105 Uiso 1 1 calc R U . . .
H20B H -0.029478 0.354406 0.148265 0.105 Uiso 1 1 calc R U . . .
H20C H -0.158209 0.311672 0.153525 0.105 Uiso 1 1 calc R U . . .
C21 C -0.1139(3) 0.36814(9) 0.6520(2) 0.0745(5) Uani 1 1 d . . . . .
H21A H -0.100329 0.402619 0.628550 0.112 Uiso 1 1 calc R U . . .
H21B H -0.015908 0.357023 0.732678 0.112 Uiso 1 1 calc R U . . .
H21C H -0.212832 0.364350 0.689323 0.112 Uiso 1 1 calc R U . . .
C22 C -0.28721(19) 0.35611(7) 0.3722(2) 0.0640(4) Uani 1 1 d . . . . .
H22A H -0.258926 0.387103 0.330758 0.096 Uiso 1 1 calc R U . . .
H22B H -0.380993 0.361148 0.416173 0.096 Uiso 1 1 calc R U . . .
H22C H -0.317683 0.331973 0.288086 0.096 Uiso 1 1 calc R U . . .

loop_
_atom_site_aniso_label
_atom_site_aniso_U_11
_atom_site_aniso_U_22
_atom_site_aniso_U_33
_atom_site_aniso_U_23
_atom_site_aniso_U_13
_atom_site_aniso_U_12
O1 0.0703(7) 0.0437(6) 0.0719(7) 0.0078(5) -0.0147(6) 0.0025(5)
N1 0.0407(5) 0.0296(5) 0.0480(6) 0.0001(4) 0.0033(4) -0.0030(4)
C1 0.0418(7) 0.0390(7) 0.0467(7) -0.0025(5) 0.0040(5) 0.0029(5)
O2 0.0439(5) 0.0343(5) 0.0454(5) 0.0014(4) -0.0013(4) -0.0045(4)
C2 0.0366(6) 0.0354(6) 0.0414(6) -0.0015(5) 0.0079(5) 0.0008(5)
O3 0.0868(10) 0.0665(9) 0.1708(18) -0.0171(10) -0.0169(11) -0.0322(8)
C3 0.0409(6) 0.0314(6) 0.0449(7) -0.0002(5) 0.0058(5) -0.0001(5)
C4 0.0365(6) 0.0354(6) 0.0399(6) -0.0026(5) 0.0074(5) -0.0027(5)
C5 0.0452(7) 0.0381(7) 0.0429(7) 0.0053(5) 0.0029(5) -0.0002(5)
C6 0.0518(7) 0.0334(6) 0.0507(7) 0.0044(5) 0.0094(6) -0.0051(5)
C7 0.0389(6) 0.0366(6) 0.0416(6) -0.0026(5) 0.0115(5) -0.0040(5)
C8 0.0374(6) 0.0413(7) 0.0433(6) -0.0060(5) 0.0140(5) -0.0060(5)
C9 0.0510(8) 0.0447(8) 0.0558(8) -0.0025(6) 0.0154(6) -0.0091(6)
C10 0.0539(8) 0.0518(8) 0.0610(9) -0.0148(7) 0.0186(7) -0.0184(7)
C11 0.0471(7) 0.0631(10) 0.0522(8) -0.0142(7) 0.0076(6) -0.0121(7)
C12 0.0454(7) 0.0557(9) 0.0490(7) -0.0054(6) 0.0070(6) -0.0029(6)
C13 0.0368(6) 0.0441(7) 0.0447(7) -0.0065(5) 0.0111(5) -0.0016(5)
C14 0.0478(8) 0.0432(7) 0.0574(8) -0.0131(6) 0.0006(6) 0.0024(6)
C15 0.0698(11) 0.0374(8) 0.0955(14) -0.0112(8) -0.0071(9) 0.0035(7)
C16 0.0700(11) 0.0381(8) 0.0984(14) 0.0103(9) -0.0132(10) -0.0126(7)
C17 0.0620(10) 0.0665(11) 0.0793(12) 0.0223(9) 0.0057(9) -0.0199(8)
C18 0.0416(7) 0.0506(8) 0.0542(8) 0.0026(6) 0.0070(6) -0.0063(6)
C19 0.0561(10) 0.0805(13) 0.0900(13) -0.0346(11) 0.0180(9) 0.0039(9)
C20 0.0761(11) 0.0724(12) 0.0526(9) -0.0153(8) 0.0034(8) 0.0004(9)
C21 0.0676(11) 0.0949(15) 0.0671(11) -0.0142(10) 0.0288(9) -0.0109(10)
C22 0.0411(7) 0.0635(10) 0.0803(11) 0.0042(9) 0.0049(7) 0.0029(7)

loop_
_atom_type_symbol
_atom_type_description
_atom_type_scat_dispersion_real
_atom_type_scat_dispersion_imag
_atom_type_scat_source
C C 0.0033 0.0016 'International Tables Vol C Tables 4.2.6.8 and 6.1.1.4'
H H 0.0000 0.0000 'International Tables Vol C Tables 4.2.6.8 and 6.1.1.4'
N N 0.0061 0.0033 'International Tables Vol C Tables 4.2.6.8 and 6.1.1.4'
O O 0.0106 0.0060 'International Tables Vol C Tables 4.2.6.8 and 6.1.1.4'

loop_
_geom_angle_atom_site_label_1
_geom_angle_atom_site_label_2
_geom_angle_atom_site_label_3
_geom_angle
_geom_angle_site_symmetry_1
_geom_angle_site_symmetry_3
_geom_angle_publ_flag
O2 N1 C18 105.78(10) . . ?
O2 N1 C14 105.63(10) . . ?
C18 N1 C14 120.25(11) . . ?
O1 C1 C2 127.19(13) . . ?
O1 C1 C13 127.69(13) . . ?
C2 C1 C13 105.12(11) . . ?
C4 O2 N1 113.69(9) . . ?
C3 C2 C7 122.68(12) . . ?
C3 C2 C1 128.54(12) . . ?
C7 C2 C1 108.74(11) . . ?
C2 C3 C4 116.80(12) . . ?
O2 C4 C3 125.24(11) . . ?
O2 C4 C5 113.58(11) . . ?
C3 C4 C5 121.18(11) . . ?
C6 C5 C4 120.97(12) . . ?
C7 C6 C5 118.76(12) . . ?
C6 C7 C2 119.61(11) . . ?
C6 C7 C8 131.64(12) . . ?
C2 C7 C8 108.69(11) . . ?
C9 C8 C13 119.87(12) . . ?
C9 C8 C7 131.26(13) . . ?
C13 C8 C7 108.82(11) . . ?
C8 C9 C10 118.46(14) . . ?
C11 C10 C9 121.15(14) . . ?
C10 C11 C12 120.94(14) . . ?
C13 C12 C11 117.98(14) . . ?
C12 C13 C8 121.60(13) . . ?
C12 C13 C1 129.74(13) . . ?
C8 C13 C1 108.62(11) . . ?
N1 C14 C19 106.44(12) . . ?
N1 C14 C20 116.05(12) . . ?
C19 C14 C20 108.66(16) . . ?
N1 C14 C15 106.20(14) . . ?
C19 C14 C15 108.75(14) . . ?
C20 C14 C15 110.48(14) . . ?
C16 C15 C14 111.87(14) . . ?
O3 C16 C15 124.1(2) . . ?
O3 C16 C17 123.1(2) . . ?
C15 C16 C17 112.84(14) . . ?
C16 C17 C18 111.57(15) . . ?
N1 C18 C21 106.80(12) . . ?
N1 C18 C22 116.16(13) . . ?
C21 C18 C22 109.29(15) . . ?
N1 C18 C17 105.36(13) . . ?
C21 C18 C17 109.10(15) . . ?
C22 C18 C17 109.88(13) . . ?

loop_
_geom_bond_atom_site_label_1
_geom_bond_atom_site_label_2
_geom_bond_distance
_geom_bond_site_symmetry_2
_geom_bond_publ_flag
O1 C1 1.2050(17) . ?
N1 O2 1.4494(13) . ?
N1 C18 1.4840(19) . ?
N1 C14 1.4921(19) . ?
C1 C2 1.4936(18) . ?
C1 C13 1.4968(19) . ?
O2 C4 1.3774(14) . ?
C2 C3 1.3811(17) . ?
C2 C7 1.3944(17) . ?
O3 C16 1.207(2) . ?
C3 C4 1.3874(17) . ?
C4 C5 1.3890(18) . ?
C5 C6 1.3842(18) . ?
C6 C7 1.3747(18) . ?
C7 C8 1.4781(17) . ?
C8 C9 1.3780(19) . ?
C8 C13 1.3933(19) . ?
C9 C10 1.392(2) . ?
C10 C11 1.370(2) . ?
C11 C12 1.384(2) . ?
C12 C13 1.3782(19) . ?
C14 C19 1.526(2) . ?
C14 C20 1.527(2) . ?
C14 C15 1.534(2) . ?
C15 C16 1.483(3) . ?
C16 C17 1.493(3) . ?
C17 C18 1.536(2) . ?
C18 C21 1.521(2) . ?
C18 C22 1.534(2) . ?
